data_1504425
loop_
_publ_author_name
'Peng, Ya-Liu'
'Lai, Shu-Ling'
'Lin, Chu-Chieh'

_publ_section_title
;
 Preparation of Polypeptide via Living Polymerization ofZ-Lys-NCA
 Initiated by Platinum Complexes
;
_journal_issue 10
_journal_name_full Macromolecules
_journal_page_first 3455
_journal_paper_doi 10.1021/ma7025836
_journal_volume 41
_journal_year 2008
_chemical_absolute_configuration rm
_chemical_formula_moiety 'C47 H44 N4 O4 P2 Pt S, C H2 Cl2'
_chemical_formula_sum 'C48 H46 Cl2 N2 O2 P2 Pt S'
_chemical_formula_weight 1042.86
_chemical_melting_point 507.15
_chemical_name_common (dppe)Pt[N(SO2-4-CH3C6H4)C(H)(Ph)C(H)(Ph)NH]
_chemical_name_systematic
; 
 ? 
;
_space_group_IT_number 18
_symmetry_cell_setting orthorhombic
_symmetry_space_group_name_Hall 'P 2 2ab'
_symmetry_space_group_name_H-M 'P 21 21 2'
_atom_sites_solution_hydrogens geom
_atom_sites_solution_primary direct
_atom_sites_solution_secondary difmap
_audit_creation_method SHELXL-97
_cell_angle_alpha 90.00
_cell_angle_beta 90.00
_cell_angle_gamma 90.00
_cell_formula_units_Z 4
_cell_length_a 21.9559(13)
_cell_length_b 22.5800(14)
_cell_length_c 8.8910(5)
_cell_measurement_reflns_used 6167
_cell_measurement_temperature 293(2)
_cell_measurement_theta_max 26.021
_cell_measurement_theta_min 2.462
_cell_volume 4407.8(5)
_computing_cell_refinement 'SAINT (Bruker, 1999)'
_computing_data_collection 'SMART (Bruker, 1999)'
_computing_data_reduction SAINT
_computing_molecular_graphics 'SHELXTL (Bruker, 1999)'
_computing_publication_material 'SHELXTL (Bruker, 1999)'
_computing_structure_refinement 'SHELXL-97 (Sheldrick, 1997)'
_computing_structure_solution 'SHELXS-97 (Sheldrick, 1990)'
_diffrn_ambient_temperature 293(2)
_diffrn_measured_fraction_theta_full 0.998
_diffrn_measured_fraction_theta_max 0.998
_diffrn_measurement_device_type 'Bruker SMART 1000 CCD'
_diffrn_measurement_method '\f and \w scans'
_diffrn_radiation_monochromator graphite
_diffrn_radiation_source 'fine-focus sealed tube'
_diffrn_radiation_type MoK\a
_diffrn_radiation_wavelength 0.71073
_diffrn_reflns_av_R_equivalents 0.0294
_diffrn_reflns_av_sigmaI/netI 0.0263
_diffrn_reflns_limit_h_max 27
_diffrn_reflns_limit_h_min -16
_diffrn_reflns_limit_k_max 27
_diffrn_reflns_limit_k_min -27
_diffrn_reflns_limit_l_max 9
_diffrn_reflns_limit_l_min -10
_diffrn_reflns_number 24881
_diffrn_reflns_theta_full 26.03
_diffrn_reflns_theta_max 26.03
_diffrn_reflns_theta_min 1.80
_exptl_absorpt_coefficient_mu 3.466
_exptl_absorpt_correction_T_max 1
_exptl_absorpt_correction_T_min 0.482
_exptl_absorpt_correction_type multi-scan
_exptl_absorpt_process_details 'SADABS, Sheldrick (1996)'
_exptl_crystal_colour colorless
_exptl_crystal_density_diffrn 1.571
_exptl_crystal_density_method 'not measured'
_exptl_crystal_description parallelpiped
_exptl_crystal_F_000 2088
_exptl_crystal_size_max 0.30
_exptl_crystal_size_mid 0.14
_exptl_crystal_size_min 0.11
_refine_diff_density_max 4.932
_refine_diff_density_min -4.142
_refine_diff_density_rms 0.144
_refine_ls_abs_structure_details 'Flack H D (1983), Acta Cryst. A39, 876-881'
_refine_ls_abs_structure_Flack 0.001(8)
_refine_ls_extinction_method none
_refine_ls_goodness_of_fit_ref 1.174
_refine_ls_hydrogen_treatment constr
_refine_ls_matrix_type full
_refine_ls_number_parameters 538
_refine_ls_number_reflns 8649
_refine_ls_number_restraints 0
_refine_ls_restrained_S_all 1.174
_refine_ls_R_factor_all 0.0437
_refine_ls_R_factor_gt 0.0424
_refine_ls_shift/su_max 0.001
_refine_ls_shift/su_mean 0.000
_refine_ls_structure_factor_coef Fsqd
_refine_ls_weighting_details 'calc w=1/[\s^2^(Fo^2^)+(0.1000P)^2^+0.0000P] where P=(Fo^2^+2Fc^2^)/3'
_refine_ls_weighting_scheme calc
_refine_ls_wR_factor_gt 0.1319
_refine_ls_wR_factor_ref 0.1329
_reflns_number_gt 8352
_reflns_number_total 8649
_reflns_threshold_expression >2sigma(I)
_cod_data_source_file ma7025836-file005.cif
_cod_data_source_block 2b
_cod_depositor_comments
;
The following automatic conversions were performed:

'_chemical_melting_point' value '234_C' was changed to '507.15' - it
was converted from degrees Celsius(C) to
Kelvins(K).

'_symmetry_cell_setting' value 'Orthorhombic' changed to
'orthorhombic' according to
/home/saulius/struct/CIF-dictionaries/cif_core.dic dictionary named
'cif_core.dic' version 2.4.1 from 2010-06-29.

Automatic conversion script
Id: cif_fix_values 1715 2011-07-08 13:25:40Z adriana 
;
_cod_original_sg_symbol_H-M P2(1)2(1)2
_cod_database_code 1504425

loop_
_symmetry_equiv_pos_as_xyz
'x, y, z'
'-x, -y, z'
'-x+1/2, y+1/2, -z'
'x+1/2, -y+1/2, -z'

loop_
_atom_site_label
_atom_site_type_symbol
_atom_site_fract_x
_atom_site_fract_y
_atom_site_fract_z
_atom_site_U_iso_or_equiv
_atom_site_adp_type
_atom_site_occupancy
_atom_site_symmetry_multiplicity
_atom_site_calc_flag
_atom_site_refinement_flags
Pt Pt 0.283560(13) -0.195760(10) -0.85836(3) 0.03204(11) Uani 1 1 d .
S S 0.42789(8) -0.15813(9) -0.8501(3) 0.0451(4) Uani 1 1 d .
P1 P 0.19165(12) -0.23693(11) -0.8369(3) 0.0378(6) Uani 0.70 1 d P
P2 P 0.30730(9) -0.27373(8) -1.0014(2) 0.0356(4) Uani 1 1 d .
O1 O 0.4348(3) -0.2206(3) -0.8662(10) 0.0619(16) Uani 1 1 d .
O2 O 0.4472(3) -0.1333(4) -0.7097(9) 0.0672(18) Uani 1 1 d .
N1 N 0.3599(3) -0.1431(3) -0.8930(7) 0.0371(13) Uani 1 1 d .
N2 N 0.2574(2) -0.1244(2) -0.7363(6) 0.0297(11) Uani 1 1 d .
H2C H 0.2220 -0.1209 -0.6956 0.036 Uiso 1 1 calc R
C1 C 0.3408(3) -0.0796(3) -0.8724(8) 0.0376(14) Uani 1 1 d .
H1A H 0.3772 -0.0554 -0.8557 0.045 Uiso 1 1 calc R
C2 C 0.3034(3) -0.0815(3) -0.7255(9) 0.0397(15) Uani 1 1 d .
H2A H 0.3309 -0.0934 -0.6441 0.048 Uiso 1 1 calc R
C3 C 0.3081(3) -0.0570(3) -1.0122(8) 0.0339(14) Uani 1 1 d .
C4 C 0.2983(4) -0.0925(4) -1.1372(10) 0.0502(18) Uani 1 1 d .
H4A H 0.3115 -0.1316 -1.1347 0.060 Uiso 1 1 calc R
C5 C 0.2699(5) -0.0720(4) -1.2642(10) 0.059(2) Uani 1 1 d .
H5A H 0.2649 -0.0967 -1.3470 0.071 Uiso 1 1 calc R
C6 C 0.2484(5) -0.0134(4) -1.2686(10) 0.058(2) Uani 1 1 d .
H6A H 0.2281 0.0009 -1.3529 0.070 Uiso 1 1 calc R
C7 C 0.2576(5) 0.0212(4) -1.1494(11) 0.063(2) Uani 1 1 d .
H7A H 0.2433 0.0599 -1.1521 0.075 Uiso 1 1 calc R
C8 C 0.2874(5) 0.0018(3) -1.0219(9) 0.0486(18) Uani 1 1 d .
H8A H 0.2939 0.0277 -0.9423 0.058 Uiso 1 1 calc R
C9 C 0.2759(4) -0.0212(3) -0.6830(7) 0.0378(15) Uani 1 1 d .
C10 C 0.3130(4) 0.0250(4) -0.6371(10) 0.0534(19) Uani 1 1 d .
H10A H 0.3547 0.0185 -0.6295 0.064 Uiso 1 1 calc R
C11 C 0.2908(5) 0.0789(4) -0.6033(10) 0.060(2) Uani 1 1 d .
H11A H 0.3170 0.1088 -0.5724 0.072 Uiso 1 1 calc R
C12 C 0.2286(6) 0.0898(4) -0.6144(11) 0.066(3) Uani 1 1 d .
H12A H 0.2131 0.1274 -0.5955 0.080 Uiso 1 1 calc R
C13 C 0.1900(4) 0.0437(4) -0.6542(11) 0.060(2) Uani 1 1 d .
H13A H 0.1481 0.0497 -0.6563 0.072 Uiso 1 1 calc R
C14 C 0.2132(4) -0.0104(3) -0.6903(9) 0.0470(16) Uani 1 1 d .
H14A H 0.1871 -0.0406 -0.7201 0.056 Uiso 1 1 calc R
C15 C 0.4728(4) -0.1226(4) -0.9902(11) 0.0497(19) Uani 1 1 d .
C16 C 0.4578(4) -0.1274(4) -1.1356(14) 0.063(2) Uani 1 1 d .
H16A H 0.4232 -0.1488 -1.1621 0.075 Uiso 1 1 calc R
C17 C 0.4928(5) -0.1010(5) -1.2487(14) 0.074(3) Uani 1 1 d .
H17A H 0.4823 -0.1051 -1.3495 0.089 Uiso 1 1 calc R
C18 C 0.5441(5) -0.0684(5) -1.206(2) 0.081(4) Uani 1 1 d .
C19 C 0.5592(6) -0.0644(6) -1.053(2) 0.095(5) Uani 1 1 d .
H19A H 0.5944 -0.0446 -1.0240 0.114 Uiso 1 1 calc R
C20 C 0.5231(5) -0.0889(6) -0.9490(19) 0.091(4) Uani 1 1 d .
H20A H 0.5318 -0.0833 -0.8476 0.110 Uiso 1 1 calc R
C21 C 0.5835(8) -0.0394(6) -1.323(2) 0.119(7) Uani 1 1 d .
H21A H 0.6168 -0.0194 -1.2754 0.178 Uiso 1 1 calc R
H21B H 0.5597 -0.0113 -1.3794 0.178 Uiso 1 1 calc R
H21C H 0.5991 -0.0691 -1.3906 0.178 Uiso 1 1 calc R
C22 C 0.1931(4) -0.3107(4) -0.9240(11) 0.0485(17) Uani 1 1 d .
H22A H 0.2078 -0.3398 -0.8524 0.058 Uiso 1 1 calc R
H22B H 0.1524 -0.3220 -0.9552 0.058 Uiso 1 1 calc R
C23 C 0.2348(4) -0.3081(4) -1.0581(10) 0.0486(17) Uani 1 1 d .
H23A H 0.2160 -0.2850 -1.1376 0.058 Uiso 1 1 calc R
H23B H 0.2422 -0.3478 -1.0960 0.058 Uiso 1 1 calc R
C24 C 0.1363(3) -0.1931(4) -0.9434(8) 0.0411(15) Uani 1 1 d .
C25 C 0.1525(4) -0.1378(4) -0.9912(11) 0.052(2) Uani 1 1 d .
H25A H 0.1905 -0.1228 -0.9653 0.063 Uiso 1 1 calc R
C26 C 0.1133(5) -0.1034(5) -1.0780(15) 0.067(3) Uani 1 1 d .
H26A H 0.1260 -0.0667 -1.1134 0.080 Uiso 1 1 calc R
C27 C 0.0558(5) -0.1236(6) -1.1114(13) 0.071(3) Uani 1 1 d .
H27A H 0.0288 -0.1004 -1.1663 0.085 Uiso 1 1 calc R
C28 C 0.0389(4) -0.1800(5) -1.0609(12) 0.065(3) Uani 1 1 d .
H28A H 0.0003 -0.1944 -1.0835 0.079 Uiso 1 1 calc R
C29 C 0.0778(4) -0.2145(4) -0.9790(10) 0.054(2) Uani 1 1 d .
H29A H 0.0658 -0.2519 -0.9470 0.065 Uiso 1 1 calc R
C30 C 0.1568(3) -0.2475(3) -0.6533(9) 0.0424(15) Uani 1 1 d .
C31 C 0.1710(4) -0.2096(4) -0.5359(10) 0.058(2) Uani 1 1 d .
H31A H 0.1999 -0.1799 -0.5495 0.070 Uiso 1 1 calc R
C32 C 0.1422(6) -0.2160(6) -0.3980(10) 0.074(3) Uani 1 1 d .
H32A H 0.1517 -0.1906 -0.3189 0.088 Uiso 1 1 calc R
C33 C 0.0995(5) -0.2598(5) -0.3783(11) 0.071(3) Uani 1 1 d .
H33A H 0.0801 -0.2634 -0.2859 0.085 Uiso 1 1 calc R
C34 C 0.0851(4) -0.2982(5) -0.4922(11) 0.064(2) Uani 1 1 d .
H34A H 0.0570 -0.3284 -0.4765 0.077 Uiso 1 1 calc R
C35 C 0.1136(4) -0.2912(4) -0.6343(12) 0.058(2) Uani 1 1 d .
H35A H 0.1032 -0.3159 -0.7141 0.069 Uiso 1 1 calc R
C36 C 0.3470(4) -0.3341(3) -0.9106(9) 0.0436(16) Uani 1 1 d .
C37 C 0.3600(5) -0.3310(4) -0.7592(10) 0.057(2) Uani 1 1 d .
H37A H 0.3498 -0.2973 -0.7047 0.068 Uiso 1 1 calc R
C38 C 0.3883(5) -0.3786(5) -0.6873(14) 0.071(3) Uani 1 1 d .
H38A H 0.3959 -0.3770 -0.5845 0.085 Uiso 1 1 calc R
C39 C 0.4047(6) -0.4271(5) -0.7675(19) 0.084(4) Uani 1 1 d .
H39A H 0.4238 -0.4585 -0.7189 0.101 Uiso 1 1 calc R
C40 C 0.3936(6) -0.4308(5) -0.921(2) 0.081(4) Uani 1 1 d .
H40A H 0.4056 -0.4638 -0.9756 0.097 Uiso 1 1 calc R
C41 C 0.3642(5) -0.3838(4) -0.9900(14) 0.063(3) Uani 1 1 d .
H41A H 0.3558 -0.3859 -1.0924 0.076 Uiso 1 1 calc R
C42 C 0.3474(4) -0.2610(3) -1.1776(8) 0.0413(15) Uani 1 1 d .
C43 C 0.4074(4) -0.2766(4) -1.1975(11) 0.058(2) Uani 1 1 d .
H43A H 0.4281 -0.2967 -1.1218 0.069 Uiso 1 1 calc R
C44 C 0.4368(5) -0.2626(6) -1.3300(12) 0.076(3) Uani 1 1 d .
H44A H 0.4779 -0.2717 -1.3405 0.091 Uiso 1 1 calc R
C45 C 0.4068(6) -0.2355(5) -1.4469(12) 0.075(3) Uani 1 1 d .
H45A H 0.4269 -0.2275 -1.5366 0.090 Uiso 1 1 calc R
C46 C 0.3469(6) -0.2204(5) -1.4297(12) 0.071(3) Uani 1 1 d .
H46A H 0.3264 -0.2020 -1.5083 0.085 Uiso 1 1 calc R
C47 C 0.3164(4) -0.2324(4) -1.2966(10) 0.052(2) Uani 1 1 d .
H47A H 0.2758 -0.2216 -1.2857 0.063 Uiso 1 1 calc R
Cl1 Cl 0.4268(6) 0.4361(4) -0.5122(10) 0.227(4) Uani 1 1 d .
Cl2 Cl 0.5133(5) 0.4142(5) -0.2805(14) 0.244(5) Uani 1 1 d .
C48 C 0.4484(12) 0.4008(17) -0.364(5) 0.27(3) Uani 1 1 d .
H48A H 0.4484 0.3591 -0.3894 0.324 Uiso 1 1 calc R
H48B H 0.4168 0.4064 -0.2888 0.324 Uiso 1 1 calc R
P1' P 0.2411(4) -0.2060(3) -0.8563(9) 0.0500(15) Uani 0.30 1 d P

loop_
_atom_site_aniso_label
_atom_site_aniso_U_11
_atom_site_aniso_U_22
_atom_site_aniso_U_33
_atom_site_aniso_U_23
_atom_site_aniso_U_13
_atom_site_aniso_U_12
Pt 0.03139(19) 0.03105(14) 0.03368(14) -0.00374(10) 0.00270(10) -0.00326(10)
S 0.0321(8) 0.0461(9) 0.0572(11) 0.0080(10) -0.0015(9) 0.0008(7)
P1 0.0361(12) 0.0358(12) 0.0414(15) -0.0061(11) 0.0064(10) -0.0075(10)
P2 0.0392(9) 0.0337(9) 0.0340(9) -0.0041(7) 0.0043(7) -0.0011(7)
O1 0.049(3) 0.051(3) 0.086(5) 0.010(4) 0.000(4) 0.005(3)
O2 0.055(4) 0.081(5) 0.065(4) 0.003(4) -0.019(3) -0.005(3)
N1 0.033(3) 0.035(3) 0.043(3) 0.001(2) 0.005(2) -0.003(2)
N2 0.027(2) 0.023(2) 0.039(3) -0.010(2) 0.012(2) -0.007(2)
C1 0.036(3) 0.033(3) 0.044(4) -0.003(3) 0.005(3) -0.006(3)
C2 0.041(4) 0.037(4) 0.042(4) -0.006(3) 0.001(3) -0.008(3)
C3 0.036(3) 0.031(3) 0.034(3) 0.002(3) 0.006(3) -0.006(3)
C4 0.059(5) 0.038(4) 0.054(4) 0.001(4) -0.005(4) 0.005(3)
C5 0.076(6) 0.064(5) 0.039(4) -0.005(4) -0.010(4) -0.005(5)
C6 0.074(6) 0.059(5) 0.042(5) 0.009(4) 0.000(4) 0.007(5)
C7 0.090(7) 0.047(4) 0.051(5) 0.015(4) 0.015(5) 0.023(4)
C8 0.056(5) 0.043(4) 0.046(4) 0.001(3) 0.009(4) 0.007(4)
C9 0.050(4) 0.036(3) 0.028(3) -0.005(2) 0.000(3) -0.005(3)
C10 0.061(5) 0.054(4) 0.045(4) -0.009(4) -0.010(4) -0.013(4)
C11 0.086(7) 0.043(4) 0.052(5) -0.011(3) 0.001(4) -0.017(4)
C12 0.103(8) 0.041(4) 0.056(5) 0.003(4) 0.007(5) 0.014(5)
C13 0.059(5) 0.066(5) 0.055(5) 0.004(5) 0.005(4) 0.016(4)
C14 0.051(4) 0.044(4) 0.046(4) -0.007(3) 0.003(3) -0.004(4)
C15 0.032(4) 0.048(4) 0.069(6) 0.003(4) 0.010(4) 0.001(3)
C16 0.047(5) 0.058(5) 0.083(7) 0.005(5) 0.019(5) -0.009(4)
C17 0.077(7) 0.056(6) 0.089(8) 0.015(5) 0.037(6) 0.012(5)
C18 0.056(6) 0.048(5) 0.138(12) 0.007(6) 0.051(7) -0.007(4)
C19 0.057(6) 0.087(8) 0.142(14) -0.015(9) 0.038(8) -0.032(6)
C20 0.057(6) 0.099(9) 0.118(11) -0.023(8) 0.026(7) -0.032(6)
C21 0.116(11) 0.080(8) 0.161(16) 0.025(9) 0.095(12) 0.000(8)
C22 0.047(4) 0.038(4) 0.061(4) -0.006(4) 0.012(4) -0.007(3)
C23 0.043(4) 0.051(4) 0.052(4) -0.019(4) 0.002(3) -0.009(3)
C24 0.036(3) 0.054(4) 0.034(3) -0.013(3) -0.002(3) -0.008(3)
C25 0.044(4) 0.045(4) 0.068(5) -0.007(4) -0.006(4) 0.001(4)
C26 0.051(5) 0.060(6) 0.089(7) 0.006(5) -0.007(5) 0.006(4)
C27 0.046(5) 0.090(8) 0.075(7) -0.008(6) -0.005(5) 0.008(5)
C28 0.034(4) 0.103(8) 0.059(5) 0.001(5) -0.005(4) -0.010(4)
C29 0.041(4) 0.067(5) 0.053(5) -0.003(4) 0.003(4) -0.013(4)
C30 0.038(4) 0.048(4) 0.041(4) -0.004(3) 0.004(3) -0.001(3)
C31 0.056(5) 0.068(6) 0.051(5) -0.014(4) 0.007(4) -0.019(4)
C32 0.085(7) 0.099(8) 0.036(5) -0.018(5) 0.009(4) -0.017(6)
C33 0.074(6) 0.093(8) 0.045(5) 0.007(5) 0.017(5) -0.002(6)
C34 0.052(5) 0.085(7) 0.055(5) 0.010(5) 0.014(4) -0.013(5)
C35 0.063(5) 0.054(5) 0.055(5) 0.000(4) 0.013(4) -0.011(4)
C36 0.044(4) 0.037(4) 0.049(4) 0.006(3) 0.011(3) -0.002(3)
C37 0.068(6) 0.060(5) 0.044(4) 0.010(4) 0.004(4) 0.001(4)
C38 0.066(6) 0.075(7) 0.071(7) 0.032(6) 0.001(5) -0.001(5)
C39 0.070(7) 0.055(6) 0.126(12) 0.045(7) 0.018(7) 0.004(5)
C40 0.078(7) 0.038(5) 0.127(11) 0.012(6) 0.010(8) 0.007(4)
C41 0.074(7) 0.038(4) 0.077(6) -0.004(4) 0.013(5) 0.009(4)
C42 0.045(4) 0.041(4) 0.038(4) -0.002(3) 0.004(3) 0.001(3)
C43 0.059(5) 0.065(5) 0.049(4) 0.009(4) 0.012(4) 0.002(4)
C44 0.069(6) 0.105(9) 0.055(6) 0.006(6) 0.025(5) 0.004(6)
C45 0.096(9) 0.080(7) 0.048(5) 0.004(5) 0.018(5) -0.003(6)
C46 0.096(8) 0.073(6) 0.044(5) 0.005(5) 0.001(5) 0.006(6)
C47 0.062(5) 0.056(5) 0.038(4) 0.009(4) -0.003(4) 0.009(4)
Cl1 0.348(13) 0.190(7) 0.144(6) 0.008(6) 0.013(8) 0.015(8)
Cl2 0.217(9) 0.249(10) 0.266(11) 0.081(10) -0.040(9) 0.011(8)
C48 0.105(16) 0.34(5) 0.37(5) 0.21(5) -0.05(2) -0.04(2)
P1' 0.050(5) 0.050(4) 0.050(4) 0.000(3) 0.000(3) 0.000(3)

loop_
_atom_type_symbol
_atom_type_description
_atom_type_scat_dispersion_real
_atom_type_scat_dispersion_imag
_atom_type_scat_source
C C 0.0033 0.0016 'International Tables Vol C Tables 4.2.6.8 and 6.1.1.4'
H H 0.0000 0.0000 'International Tables Vol C Tables 4.2.6.8 and 6.1.1.4'
N N 0.0061 0.0033 'International Tables Vol C Tables 4.2.6.8 and 6.1.1.4'
O O 0.0106 0.0060 'International Tables Vol C Tables 4.2.6.8 and 6.1.1.4'
P P 0.1023 0.0942 'International Tables Vol C Tables 4.2.6.8 and 6.1.1.4'
S S 0.1246 0.1234 'International Tables Vol C Tables 4.2.6.8 and 6.1.1.4'
Cl Cl 0.1484 0.1585 'International Tables Vol C Tables 4.2.6.8 and 6.1.1.4'
Pt Pt -1.7033 8.3905 'International Tables Vol C Tables 4.2.6.8 and 6.1.1.4'

loop_
_geom_angle_atom_site_label_1
_geom_angle_atom_site_label_2
_geom_angle_atom_site_label_3
_geom_angle
P1' Pt N2 84.6(5)
P1' Pt N1 157.4(5)
N2 Pt N1 81.5(2)
P1' Pt P1 11.4(5)
N2 Pt P1 91.66(16)
N1 Pt P1 168.84(18)
P1' Pt P2 92.7(5)
N2 Pt P2 176.50(18)
N1 Pt P2 100.29(17)
P1 Pt P2 86.07(8)
O1 S O2 116.3(5)
O1 S N1 106.8(4)
O2 S N1 114.0(4)
O1 S C15 108.5(5)
O2 S C15 105.6(5)
N1 S C15 105.0(4)
C30 P1 C24 104.9(3)
C30 P1 C22 105.4(4)
C24 P1 C22 106.5(4)
C30 P1 Pt 120.8(3)
C24 P1 Pt 109.3(3)
C22 P1 Pt 109.0(3)
C36 P2 C42 105.7(4)
C36 P2 C23 102.8(4)
C42 P2 C23 104.4(4)
C36 P2 Pt 116.9(3)
C42 P2 Pt 118.6(2)
C23 P2 Pt 106.6(3)
C36 P2 P1' 121.1(3)
C42 P2 P1' 129.5(3)
C23 P2 P1' 84.0(3)
Pt P2 P1' 22.8(2)
C1 N1 S 116.1(5)
C1 N1 Pt 107.6(4)
S N1 Pt 127.2(3)
C2 N2 Pt 112.5(4)
C2 N2 H2C 123.8
Pt N2 H2C 123.8
N1 C1 C3 110.5(6)
N1 C1 C2 103.1(5)
C3 C1 C2 116.7(6)
N1 C1 H1A 108.7
C3 C1 H1A 108.7
C2 C1 H1A 108.7
N2 C2 C9 110.3(6)
N2 C2 C1 110.1(6)
C9 C2 C1 113.1(6)
N2 C2 H2A 107.7
C9 C2 H2A 107.7
C1 C2 H2A 107.7
C4 C3 C8 116.5(7)
C4 C3 C1 122.3(6)
C8 C3 C1 121.2(7)
C5 C4 C3 122.5(8)
C5 C4 H4A 118.8
C3 C4 H4A 118.8
C4 C5 C6 119.5(8)
C4 C5 H5A 120.2
C6 C5 H5A 120.2
C7 C6 C5 118.6(8)
C7 C6 H6A 120.7
C5 C6 H6A 120.7
C6 C7 C8 122.6(8)
C6 C7 H7A 118.7
C8 C7 H7A 118.7
C7 C8 C3 120.2(8)
C7 C8 H8A 119.9
C3 C8 H8A 119.9
C10 C9 C14 117.5(7)
C10 C9 C2 120.5(7)
C14 C9 C2 121.9(6)
C11 C10 C9 122.2(9)
C11 C10 H10A 118.9
C9 C10 H10A 118.9
C10 C11 C12 120.0(8)
C10 C11 H11A 120.0
C12 C11 H11A 120.0
C13 C12 C11 119.0(8)
C13 C12 H12A 120.5
C11 C12 H12A 120.5
C14 C13 C12 120.3(9)
C14 C13 H13A 119.9
C12 C13 H13A 119.9
C13 C14 C9 120.9(8)
C13 C14 H14A 119.6
C9 C14 H14A 119.6
C16 C15 C20 119.7(10)
C16 C15 S 120.2(7)
C20 C15 S 120.2(10)
C15 C16 C17 121.6(10)
C15 C16 H16A 119.2
C17 C16 H16A 119.2
C18 C17 C16 118.2(13)
C18 C17 H17A 120.9
C16 C17 H17A 120.9
C17 C18 C19 119.1(10)
C17 C18 C21 120.3(16)
C19 C18 C21 120.6(13)
C20 C19 C18 120.3(12)
C20 C19 H19A 119.9
C18 C19 H19A 119.9
C19 C20 C15 121.0(15)
C19 C20 H20A 119.5
C15 C20 H20A 119.5
C18 C21 H21A 109.5
C18 C21 H21B 109.5
H21A C21 H21B 109.5
C18 C21 H21C 109.5
H21A C21 H21C 109.5
H21B C21 H21C 109.5
C23 C22 P1 108.0(5)
C23 C22 H22A 110.1
P1 C22 H22A 110.1
C23 C22 H22B 110.1
P1 C22 H22B 110.1
H22A C22 H22B 108.4
C22 C23 P2 109.0(6)
C22 C23 H23A 109.9
P2 C23 H23A 109.9
C22 C23 H23B 109.9
P2 C23 H23B 109.9
H23A C23 H23B 108.3
C25 C24 C29 118.8(8)
C25 C24 P1 118.8(6)
C29 C24 P1 122.4(7)
C24 C25 C26 121.3(9)
C24 C25 H25A 119.3
C26 C25 H25A 119.3
C27 C26 C25 120.2(10)
C27 C26 H26A 119.9
C25 C26 H26A 119.9
C26 C27 C28 118.4(10)
C26 C27 H27A 120.8
C28 C27 H27A 120.8
C29 C28 C27 121.5(9)
C29 C28 H28A 119.2
C27 C28 H28A 119.2
C28 C29 C24 119.6(9)
C28 C29 H29A 120.2
C24 C29 H29A 120.2
C35 C30 C31 120.3(8)
C35 C30 P1 119.6(7)
C31 C30 P1 120.0(6)
C30 C31 C32 119.9(9)
C30 C31 H31A 120.1
C32 C31 H31A 120.1
C33 C32 C31 119.9(9)
C33 C32 H32A 120.0
C31 C32 H32A 120.0
C34 C33 C32 121.3(9)
C34 C33 H33A 119.3
C32 C33 H33A 119.3
C33 C34 C35 119.0(9)
C33 C34 H34A 120.5
C35 C34 H34A 120.5
C30 C35 C34 119.5(9)
C30 C35 H35A 120.3
C34 C35 H35A 120.3
C37 C36 C41 118.9(9)
C37 C36 P2 119.9(7)
C41 C36 P2 121.2(7)
C36 C37 C38 120.1(10)
C36 C37 H37A 119.9
C38 C37 H37A 119.9
C39 C38 C37 120.0(11)
C39 C38 H38A 120.0
C37 C38 H38A 120.0
C38 C39 C40 121.2(11)
C38 C39 H39A 119.4
C40 C39 H39A 119.4
C41 C40 C39 118.3(12)
C41 C40 H40A 120.9
C39 C40 H40A 120.9
C36 C41 C40 121.5(12)
C36 C41 H41A 119.2
C40 C41 H41A 119.2
C43 C42 C47 118.8(7)
C43 C42 P2 122.2(6)
C47 C42 P2 118.9(6)
C42 C43 C44 119.9(9)
C42 C43 H43A 120.0
C44 C43 H43A 120.0
C45 C44 C43 121.5(11)
C45 C44 H44A 119.2
C43 C44 H44A 119.2
C46 C45 C44 119.2(10)
C46 C45 H45A 120.4
C44 C45 H45A 120.4
C45 C46 C47 120.8(10)
C45 C46 H46A 119.6
C47 C46 H46A 119.6
C46 C47 C42 119.6(9)
C46 C47 H47A 120.2
C42 C47 H47A 120.2
Cl1 C48 Cl2 122.4(19)
Cl1 C48 H48A 106.7
Cl2 C48 H48A 106.7
Cl1 C48 H48B 106.7
Cl2 C48 H48B 106.7
H48A C48 H48B 106.6
Pt P1' P2 64.4(4)

loop_
_geom_bond_atom_site_label_1
_geom_bond_atom_site_label_2
_geom_bond_distance
Pt P1' 0.961(9)
Pt N2 2.026(5)
Pt N1 2.077(6)
Pt P1 2.230(3)
Pt P2 2.2337(18)
S O1 1.426(7)
S O2 1.434(8)
S N1 1.578(6)
S C15 1.780(9)
P1 C30 1.818(8)
P1 C24 1.831(8)
P1 C22 1.837(8)
P2 C36 1.807(8)
P2 C42 1.820(7)
P2 C23 1.841(8)
P2 P1' 2.473(8)
N1 C1 1.504(9)
N2 C2 1.403(9)
N2 H2C 0.8600
C1 C3 1.523(10)
C1 C2 1.543(10)
C1 H1A 0.9800
C2 C9 1.536(10)
C2 H2A 0.9800
C3 C4 1.386(11)
C3 C8 1.406(10)
C4 C5 1.371(12)
C4 H4A 0.9300
C5 C6 1.405(13)
C5 H5A 0.9300
C6 C7 1.331(14)
C6 H6A 0.9300
C7 C8 1.381(13)
C7 H7A 0.9300
C8 H8A 0.9300
C9 C10 1.384(11)
C9 C14 1.399(12)
C10 C11 1.346(13)
C10 H10A 0.9300
C11 C12 1.391(16)
C11 H11A 0.9300
C12 C13 1.389(16)
C12 H12A 0.9300
C13 C14 1.361(12)
C13 H13A 0.9300
C14 H14A 0.9300
C15 C16 1.339(15)
C15 C20 1.390(14)
C16 C17 1.399(14)
C16 H16A 0.9300
C17 C18 1.398(19)
C17 H17A 0.9300
C18 C19 1.40(2)
C18 C21 1.504(15)
C19 C20 1.339(19)
C19 H19A 0.9300
C20 H20A 0.9300
C21 H21A 0.9600
C21 H21B 0.9600
C21 H21C 0.9600
C22 C23 1.505(11)
C22 H22A 0.9700
C22 H22B 0.9700
C23 H23A 0.9700
C23 H23B 0.9700
C24 C25 1.366(13)
C24 C29 1.408(11)
C25 C26 1.393(14)
C25 H25A 0.9300
C26 C27 1.374(15)
C26 H26A 0.9300
C27 C28 1.401(17)
C27 H27A 0.9300
C28 C29 1.366(14)
C28 H28A 0.9300
C29 H29A 0.9300
C30 C35 1.379(12)
C30 C31 1.386(12)
C31 C32 1.388(13)
C31 H31A 0.9300
C32 C33 1.372(17)
C32 H32A 0.9300
C33 C34 1.371(15)
C33 H33A 0.9300
C34 C35 1.419(13)
C34 H34A 0.9300
C35 H35A 0.9300
C36 C37 1.378(13)
C36 C41 1.380(12)
C37 C38 1.395(14)
C37 H37A 0.9300
C38 C39 1.357(18)
C38 H38A 0.9300
C39 C40 1.39(2)
C39 H39A 0.9300
C40 C41 1.386(16)
C40 H40A 0.9300
C41 H41A 0.9300
C42 C43 1.375(13)
C42 C47 1.414(11)
C43 C44 1.380(13)
C43 H43A 0.9300
C44 C45 1.374(17)
C44 H44A 0.9300
C45 C46 1.365(18)
C45 H45A 0.9300
C46 C47 1.387(14)
C46 H46A 0.9300
C47 H47A 0.9300
Cl1 C48 1.61(3)
Cl2 C48 1.63(3)
C48 H48A 0.9700
C48 H48B 0.9700
